data_2220243
loop_
_publ_author_name
'Zhao, Jun'
'Li, Dong-Sheng'
'Dong, Wen-Wen'
'Wang, Dan-Jun'
'Guo, Li'

_publ_section_title
;
 Bis(di-2-pyridylmethanediol-\k^3^<i>N</i>,<i>O</i>,<i>N</i>')copper(II)
 <small>DL</small>-tartrate
;
_journal_coeditor_code HY2156
_journal_issue 12
_journal_name_full 'Acta Crystallographica Section E'
_journal_page_first m1488
_journal_page_last m1489
_journal_paper_doi 10.1107/S1600536808034983
_journal_volume 64
_journal_year 2008
_chemical_formula_iupac '[Cu (C11 H10 N2 O2)2] C4 H4 O6'
_chemical_formula_moiety 'C22 H20 Cu N4 O4 2+, C4 H4 O6 2-'
_chemical_formula_sum 'C26 H24 Cu N4 O10'
_chemical_formula_weight 616.03
_chemical_name_systematic
;
Bis(di-2-pyridylmethanediol-\k^3^<i>N</i>,<i>O</i>,<i>N</i>')copper(II)
tartrate
;
_space_group_IT_number 2
_symmetry_cell_setting triclinic
_symmetry_space_group_name_Hall '-P 1'
_symmetry_space_group_name_H-M 'P -1'
_atom_sites_solution_hydrogens geom
_atom_sites_solution_primary direct
_atom_sites_solution_secondary difmap
_audit_creation_method SHELXL-97
_cell_angle_alpha 105.9730(10)
_cell_angle_beta 90.4310(10)
_cell_angle_gamma 110.5840(10)
_cell_formula_units_Z 1
_cell_length_a 7.7893(8)
_cell_length_b 8.1068(8)
_cell_length_c 11.3136(12)
_cell_measurement_reflns_used 1352
_cell_measurement_temperature 293(2)
_cell_measurement_theta_max 26.45
_cell_measurement_theta_min 2.81
_cell_volume 638.65(11)
_computing_cell_refinement 'SAINT (Bruker, 2007)'
_computing_data_collection 'SMART (Bruker, 2007)'
_computing_data_reduction 'SAINT (Bruker, 2007)'
_computing_molecular_graphics 'SHELXTL (Sheldrick, 2008)'
_computing_publication_material 'SHELXTL (Sheldrick, 2008)'
_computing_structure_refinement 'SHELXL97 (Sheldrick, 2008)'
_computing_structure_solution 'SHELXS97 (Sheldrick, 2008)'
_diffrn_ambient_temperature 293(2)
_diffrn_measured_fraction_theta_full 0.980
_diffrn_measured_fraction_theta_max 0.980
_diffrn_measurement_device_type 'Bruker SMART APEX CCD area-detector'
_diffrn_measurement_method '\f and \w'
_diffrn_radiation_monochromator graphite
_diffrn_radiation_source 'fine-focus sealed tube'
_diffrn_radiation_type MoK\a
_diffrn_radiation_wavelength 0.71073
_diffrn_reflns_av_R_equivalents 0.0146
_diffrn_reflns_av_sigmaI/netI 0.0342
_diffrn_reflns_limit_h_max 9
_diffrn_reflns_limit_h_min -9
_diffrn_reflns_limit_k_max 8
_diffrn_reflns_limit_k_min -9
_diffrn_reflns_limit_l_max 11
_diffrn_reflns_limit_l_min -13
_diffrn_reflns_number 3231
_diffrn_reflns_theta_full 25.09
_diffrn_reflns_theta_max 25.09
_diffrn_reflns_theta_min 1.88
_exptl_absorpt_coefficient_mu 0.923
_exptl_absorpt_correction_T_max 0.850
_exptl_absorpt_correction_T_min 0.726
_exptl_absorpt_correction_type multi-scan
_exptl_absorpt_process_details '(SADABS; Sheldrick, 1996)'
_exptl_crystal_colour Blue
_exptl_crystal_density_diffrn 1.602
_exptl_crystal_density_method 'not measured'
_exptl_crystal_description Prism
_exptl_crystal_F_000 317
_exptl_crystal_size_max 0.45
_exptl_crystal_size_mid 0.30
_exptl_crystal_size_min 0.18
_refine_diff_density_max 0.367
_refine_diff_density_min -0.308
_refine_ls_extinction_method none
_refine_ls_goodness_of_fit_ref 1.035
_refine_ls_hydrogen_treatment constr
_refine_ls_matrix_type full
_refine_ls_number_parameters 196
_refine_ls_number_reflns 2235
_refine_ls_number_restraints 0
_refine_ls_restrained_S_all 1.035
_refine_ls_R_factor_all 0.0449
_refine_ls_R_factor_gt 0.0384
_refine_ls_shift/su_max 0.000
_refine_ls_shift/su_mean 0.000
_refine_ls_structure_factor_coef Fsqd
_refine_ls_weighting_details 'calc w=1/[\s^2^(Fo^2^)+(0.0346P)^2^+0.5737P] where P=(Fo^2^+2Fc^2^)/3'
_refine_ls_weighting_scheme calc
_refine_ls_wR_factor_gt 0.0872
_refine_ls_wR_factor_ref 0.0913
_reflns_number_gt 1978
_reflns_number_total 2235
_reflns_threshold_expression I>2\s(I)
_cod_data_source_file hy2156.cif
_cod_data_source_block I
_cod_depositor_comments
;
The following automatic conversions were performed:
'_symmetry_cell_setting' value 'Triclinic' changed to 'triclinic'
according to '/home/saulius/struct/CIF-dictionaries/cif_core.dic'
dictionary named 'cif_core.dic' version 2.4.1 from 2010-06-29.

Automatic conversion script
Id: cif_fix_enum 1527 2010-12-29 10:47:43Z saulius 

The following automatic conversions were performed:

'_symmetry_cell_setting' value 'Triclinic' changed to 'triclinic'
according to /home/saulius/struct/CIF-dictionaries/cif_core.dic
dictionary named 'cif_core.dic' version 2.4.1 from 2010-06-29.

Automatic conversion script
Id: cif_fix_values 1715 2011-07-08 13:25:40Z adriana 
;
_cod_database_code 2220243
_cod_database_fobs_code 2220243

loop_
_symmetry_equiv_pos_as_xyz
'x, y, z'
'-x, -y, -z'

loop_
_atom_site_type_symbol
_atom_site_label
_atom_site_fract_x
_atom_site_fract_y
_atom_site_fract_z
_atom_site_U_iso_or_equiv
_atom_site_adp_type
_atom_site_calc_flag
_atom_site_refinement_flags
_atom_site_occupancy
Cu Cu1 1.0000 0.0000 0.0000 0.03430(17) Uani d S 1
N N1 0.9447(3) 0.0410(3) 0.1761(2) 0.0337(5) Uani d . 1
N N2 0.8085(3) 0.1020(3) -0.0329(2) 0.0357(5) Uani d . 1
O O1 1.1369(3) 0.3273(3) 0.09003(17) 0.0394(5) Uani d . 1
H H1A 1.2267 0.3677 0.1473 0.047 Uiso d . 1
O O2 1.0017(3) 0.5166(3) 0.21831(19) 0.0488(6) Uani d . 1
H H2A 1.0963 0.5631 0.2671 0.059 Uiso d . 1
O O3 0.4119(4) 0.4426(5) 0.2591(2) 0.0951(11) Uani d . 1
O O4 0.2982(5) 0.6254(5) 0.3782(3) 0.1005(13) Uani d . 1
O O5 0.7064(6) 0.5609(6) 0.4214(4) 0.0507(11) Uani d P 0.50
H H5 0.6847 0.5143 0.3468 0.061 Uiso d P 0.50
O O6 0.5874(7) 0.7540(6) 0.5538(4) 0.0569(12) Uani d P 0.50
H H6 0.5146 0.7973 0.5366 0.068 Uiso d P 0.50
C C1 0.9098(4) -0.0858(4) 0.2372(3) 0.0411(7) Uani d . 1
H H1 0.9154 -0.2004 0.1977 0.049 Uiso calc R 1
C C2 0.8658(5) -0.0499(5) 0.3569(3) 0.0506(8) Uani d . 1
H H2 0.8416 -0.1391 0.3979 0.061 Uiso calc R 1
C C3 0.8583(5) 0.1207(5) 0.4150(3) 0.0538(9) Uani d . 1
H H3 0.8274 0.1468 0.4955 0.065 Uiso calc R 1
C C4 0.8970(4) 0.2526(5) 0.3533(3) 0.0459(8) Uani d . 1
H H4 0.8936 0.3685 0.3915 0.055 Uiso calc R 1
C C5 0.9407(4) 0.2086(4) 0.2340(2) 0.0339(6) Uani d . 1
C C6 0.9820(4) 0.3391(4) 0.1516(3) 0.0361(6) Uani d . 1
C C7 0.8205(4) 0.2618(4) 0.0498(3) 0.0365(6) Uani d . 1
C C8 0.6957(4) 0.3441(4) 0.0418(3) 0.0472(8) Uani d . 1
H H8 0.7037 0.4522 0.1017 0.057 Uiso calc R 1
C C9 0.5585(4) 0.2637(5) -0.0563(3) 0.0540(9) Uani d . 1
H H9 0.4729 0.3174 -0.0638 0.065 Uiso calc R 1
C C10 0.5493(4) 0.1036(5) -0.1432(3) 0.0483(8) Uani d . 1
H H10 0.4593 0.0492 -0.2111 0.058 Uiso calc R 1
C C11 0.6747(4) 0.0247(4) -0.1282(3) 0.0420(7) Uani d . 1
H H11 0.6665 -0.0854 -0.1858 0.050 Uiso calc R 1
C C12 0.4060(4) 0.5461(4) 0.3591(3) 0.0436(7) Uani d . 1
C C13 0.5422(4) 0.5732(4) 0.4673(3) 0.0406(7) Uani d . 1
H H13A 0.5713 0.6994 0.5271 0.049 Uiso d P 0.50
H H13B 0.6568 0.5597 0.4349 0.049 Uiso d P 0.50

loop_
_atom_site_aniso_label
_atom_site_aniso_U_11
_atom_site_aniso_U_22
_atom_site_aniso_U_33
_atom_site_aniso_U_12
_atom_site_aniso_U_13
_atom_site_aniso_U_23
Cu1 0.0397(3) 0.0388(3) 0.0277(3) 0.0214(2) 0.0000(2) 0.0060(2)
N1 0.0388(13) 0.0359(13) 0.0302(12) 0.0188(11) 0.0011(10) 0.0092(10)
N2 0.0385(13) 0.0404(13) 0.0289(12) 0.0186(11) -0.0017(10) 0.0063(10)
O1 0.0425(11) 0.0413(11) 0.0322(10) 0.0143(9) -0.0019(9) 0.0090(9)
O2 0.0607(14) 0.0365(12) 0.0458(13) 0.0235(10) -0.0110(11) 0.0002(9)
O3 0.0785(19) 0.152(3) 0.0442(15) 0.076(2) -0.0195(14) -0.0292(17)
O4 0.130(3) 0.121(3) 0.0594(18) 0.100(2) -0.0409(17) -0.0290(17)
O5 0.041(2) 0.062(3) 0.051(3) 0.019(2) 0.001(2) 0.019(2)
O6 0.068(3) 0.043(3) 0.047(3) 0.011(2) -0.012(2) 0.006(2)
C1 0.0428(17) 0.0410(17) 0.0433(17) 0.0191(14) 0.0003(14) 0.0136(14)
C2 0.053(2) 0.062(2) 0.0462(19) 0.0234(17) 0.0046(15) 0.0292(17)
C3 0.062(2) 0.078(2) 0.0307(16) 0.0362(19) 0.0097(15) 0.0165(17)
C4 0.0552(19) 0.0545(19) 0.0335(16) 0.0310(16) 0.0035(14) 0.0077(14)
C5 0.0353(15) 0.0404(16) 0.0290(14) 0.0200(13) -0.0005(12) 0.0070(12)
C6 0.0447(16) 0.0324(15) 0.0325(15) 0.0193(13) 0.0014(13) 0.0053(12)
C7 0.0409(16) 0.0378(16) 0.0357(16) 0.0178(13) 0.0031(13) 0.0143(13)
C8 0.0534(19) 0.0406(17) 0.054(2) 0.0253(15) 0.0002(16) 0.0138(15)
C9 0.0451(19) 0.058(2) 0.069(2) 0.0278(17) -0.0049(17) 0.0218(18)
C10 0.0428(17) 0.057(2) 0.0441(18) 0.0197(16) -0.0083(14) 0.0121(16)
C11 0.0409(17) 0.0451(17) 0.0363(16) 0.0159(14) -0.0037(13) 0.0062(13)
C12 0.0466(18) 0.0448(18) 0.0353(17) 0.0162(15) 0.0008(14) 0.0062(14)
C13 0.0396(16) 0.0404(17) 0.0375(16) 0.0135(13) -0.0019(13) 0.0066(13)

loop_
_atom_type_symbol
_atom_type_description
_atom_type_scat_dispersion_real
_atom_type_scat_dispersion_imag
_atom_type_scat_source
C C 0.0033 0.0016 'International Tables Vol C Tables 4.2.6.8 and 6.1.1.4'
H H 0.0000 0.0000 'International Tables Vol C Tables 4.2.6.8 and 6.1.1.4'
N N 0.0061 0.0033 'International Tables Vol C Tables 4.2.6.8 and 6.1.1.4'
O O 0.0106 0.0060 'International Tables Vol C Tables 4.2.6.8 and 6.1.1.4'
Cu Cu 0.3201 1.2651 'International Tables Vol C Tables 4.2.6.8 and 6.1.1.4'

loop_
_geom_angle_atom_site_label_1
_geom_angle_atom_site_label_2
_geom_angle_atom_site_label_3
_geom_angle_site_symmetry_1
_geom_angle_site_symmetry_3
_geom_angle
_geom_angle_publ_flag
N1 Cu1 N1 2_755 . 180.0 ?
N1 Cu1 N2 2_755 2_755 88.92(9) ?
N1 Cu1 N2 . 2_755 91.08(9) y
N1 Cu1 N2 2_755 . 91.08(9) ?
N1 Cu1 N2 . . 88.92(9) y
N2 Cu1 N2 2_755 . 180.0 ?
N1 Cu1 O1 2_755 2_755 75.89(8) ?
N1 Cu1 O1 . 2_755 104.11(8) y
N2 Cu1 O1 2_755 2_755 73.63(8) ?
N2 Cu1 O1 . 2_755 106.37(8) y
N1 Cu1 O1 2_755 . 104.11(8) ?
N1 Cu1 O1 . . 75.89(8) y
N2 Cu1 O1 2_755 . 106.37(8) ?
N2 Cu1 O1 . . 73.63(8) y
O1 Cu1 O1 2_755 . 180.00(10) ?
C1 N1 C5 . . 119.4(2) ?
C1 N1 Cu1 . . 124.79(19) ?
C5 N1 Cu1 . . 115.84(18) ?
C11 N2 C7 . . 118.8(2) ?
C11 N2 Cu1 . . 125.7(2) ?
C7 N2 Cu1 . . 115.45(18) ?
C6 O1 Cu1 . . 93.97(15) ?
C6 O1 H1A . . 105.5 ?
Cu1 O1 H1A . . 116.8 ?
C6 O2 H2A . . 109.5 ?
C13 O5 H5 . . 108.0 ?
C13 O5 H13B . . 5.1 ?
H5 O5 H13B . . 107.4 ?
C13 O6 H6 . . 108.0 ?
C13 O6 H13A . . 2.7 ?
H6 O6 H13A . . 105.4 ?
N1 C1 C2 . . 121.5(3) ?
N1 C1 H1 . . 119.3 ?
C2 C1 H1 . . 119.3 ?
C1 C2 C3 . . 119.0(3) ?
C1 C2 H2 . . 120.5 ?
C3 C2 H2 . . 120.5 ?
C2 C3 C4 . . 119.8(3) ?
C2 C3 H3 . . 120.1 ?
C4 C3 H3 . . 120.1 ?
C5 C4 C3 . . 118.5(3) ?
C5 C4 H4 . . 120.7 ?
C3 C4 H4 . . 120.7 ?
N1 C5 C4 . . 121.9(3) ?
N1 C5 C6 . . 113.5(2) ?
C4 C5 C6 . . 124.6(3) ?
O2 C6 O1 . . 113.9(2) ?
O2 C6 C7 . . 109.4(2) ?
O1 C6 C7 . . 105.5(2) ?
O2 C6 C5 . . 111.9(2) ?
O1 C6 C5 . . 108.2(2) ?
C7 C6 C5 . . 107.6(2) ?
N2 C7 C8 . . 122.0(3) ?
N2 C7 C6 . . 113.9(2) ?
C8 C7 C6 . . 124.1(3) ?
C7 C8 C9 . . 118.8(3) ?
C7 C8 H8 . . 120.6 ?
C9 C8 H8 . . 120.6 ?
C10 C9 C8 . . 119.4(3) ?
C10 C9 H9 . . 120.3 ?
C8 C9 H9 . . 120.3 ?
C9 C10 C11 . . 119.1(3) ?
C9 C10 H10 . . 120.5 ?
C11 C10 H10 . . 120.5 ?
N2 C11 C10 . . 121.8(3) ?
N2 C11 H11 . . 119.1 ?
C10 C11 H11 . . 119.1 ?
O4 C12 O3 . . 124.4(3) ?
O4 C12 C13 . . 118.5(3) ?
O3 C12 C13 . . 117.1(3) ?
O5 C13 O6 . . 107.9(3) ?
O5 C13 C12 . . 108.8(3) ?
O6 C13 C12 . . 110.1(3) ?
O5 C13 C13 . 2_666 110.6(3) ?
O6 C13 C13 . 2_666 109.6(3) ?
C12 C13 C13 . 2_666 109.9(3) ?
O5 C13 H13A . . 108.8 ?
O6 C13 H13A . . 1.2 ?
C12 C13 H13A . . 109.0 ?
C13 C13 H13A 2_666 . 109.7 ?
O5 C13 H13B . . 2.1 ?
O6 C13 H13B . . 109.5 ?
C12 C13 H13B . . 109.1 ?
C13 C13 H13B 2_666 . 108.6 ?
H13A C13 H13B . . 110.5 ?

loop_
_geom_bond_atom_site_label_1
_geom_bond_atom_site_label_2
_geom_bond_site_symmetry_2
_geom_bond_distance
_geom_bond_publ_flag
Cu1 N1 2_755 2.003(2) ?
Cu1 N1 . 2.003(2) y
Cu1 N2 2_755 2.019(2) ?
Cu1 N2 . 2.019(2) y
Cu1 O1 2_755 2.3920(19) ?
Cu1 O1 . 2.3920(19) y
N1 C1 . 1.344(4) ?
N1 C5 . 1.348(3) ?
N2 C11 . 1.339(4) ?
N2 C7 . 1.345(4) ?
O1 C6 . 1.417(3) ?
O1 H1A . 0.8554 ?
O2 C6 . 1.382(3) ?
O2 H2A . 0.8209 ?
O3 C12 . 1.222(4) ?
O4 C12 . 1.213(4) ?
O5 C13 . 1.409(5) ?
O5 H5 . 0.8134 ?
O5 H13B . 0.4145 ?
O6 C13 . 1.440(5) ?
O6 H6 . 0.8117 ?
O6 H13A . 0.4359 ?
C1 C2 . 1.377(4) ?
C1 H1 . 0.9300 ?
C2 C3 . 1.380(5) ?
C2 H2 . 0.9300 ?
C3 C4 . 1.382(5) ?
C3 H3 . 0.9300 ?
C4 C5 . 1.375(4) ?
C4 H4 . 0.9300 ?
C5 C6 . 1.549(4) ?
C6 C7 . 1.526(4) ?
C7 C8 . 1.373(4) ?
C8 C9 . 1.376(5) ?
C8 H8 . 0.9300 ?
C9 C10 . 1.374(5) ?
C9 H9 . 0.9300 ?
C10 C11 . 1.374(4) ?
C10 H10 . 0.9300 ?
C11 H11 . 0.9300 ?
C12 C13 . 1.530(4) ?
C13 C13 2_666 1.527(6) ?
C13 H13A . 1.0044 ?
C13 H13B . 0.9970 ?

loop_
_geom_hbond_atom_site_label_D
_geom_hbond_atom_site_label_H
_geom_hbond_atom_site_label_A
_geom_hbond_site_symmetry_A
_geom_hbond_distance_DH
_geom_hbond_distance_HA
_geom_hbond_distance_DA
_geom_hbond_angle_DHA
_geom_hbond_publ_flag
O1 H1A O3 1_655 0.85 1.73 2.582(3) 178 y
O2 H2A O4 1_655 0.82 1.84 2.648(3) 170 y
O5 H5 O3 . 0.82 2.15 2.641(5) 119 y
O6 H6 O4 . 0.82 2.22 2.693(5) 118 y
C2 H2 O5 1_545 0.93 2.38 3.249(6) 156 y
C3 H3 O4 2_666 0.93 2.50 3.217(4) 134 y
C4 H4 O5 . 0.93 2.45 3.258(5) 146 y
